data_4022301
loop_
_publ_author_name
'Pankaj D. Rege'
'Francis Johnson'

_publ_section_title
;
 Application of Vicarious Nucleophilic Substitution
 to the Total Synthesis of dl-Physostigmine
;
_journal_name_full 'Journal of Organic Chemistry'
_journal_page_first 6133
_journal_page_last 6139
_journal_paper_doi 10.1021/jo026438u
_journal_volume 68
_journal_year 2003
_chemical_formula_sum 'C13 H16 N2 O4'
_space_group_crystal_system monoclinic
_space_group_IT_number 4
_space_group_name_Hall 'P 2yb'
_space_group_name_H-M_alt 'P 1 21 1'
_cell_angle_alpha 90.00
_cell_angle_beta 97.376(2)
_cell_angle_gamma 90.00
_cell_formula_units_Z 4
_cell_length_a 6.4238(8)
_cell_length_b 9.6564(12)
_cell_length_c 21.1332(25)
_cod_data_source_file jo026438usi20020911_033708.cif
_cod_data_source_block smcAOt
_cod_original_sg_symbol_H-M 'P 21/c'
_cod_database_code 4022301

loop_
_symmetry_equiv_pos_as_xyz
'x, y, z'
'-x, y+1/2, -z'

loop_
_atom_site_label
_atom_site_type_symbol
_atom_site_fract_x
_atom_site_fract_y
_atom_site_fract_z
O8 O 0.421528 0.848018 0.654224
O1 O 0.056576 0.366813 1.068700
C2 C 0.170710 0.343477 1.021555
C7 C 0.139940 0.406864 0.962645
H7 H 0.034338 0.472787 0.954544
O5 O 0.948532 1.001894 0.430777
O4 O 0.579614 0.523684 0.845233
C18 C 0.573543 1.092380 0.568646
N2 N 0.363501 0.458006 0.755211
C5 C 0.428391 0.280570 0.931171
N4 N 0.630175 0.905262 0.744370
C24 C 0.586562 0.891879 0.681715
C19 C 0.737058 0.994508 0.585654
C6 C 0.264781 0.374274 0.914181
O6 O 0.503345 1.156938 0.669509
N3 N 0.431826 1.134593 0.613798
C11 C 0.412174 0.478625 0.817715
O3 O 0.497850 0.211948 0.830864
C8 C 0.218221 0.444435 0.850397
N1 N 0.563632 0.228907 0.886317
C15 C 0.824912 1.025776 0.478571
C21 C 0.784235 0.922240 0.651415
C13 C 0.109313 0.587594 0.854994
H13A H -0.032583 0.573833 0.863396
H13B H 0.109008 0.636544 0.815444
H13C H 0.184408 0.640618 0.888974
C20 C 0.855793 0.966506 0.538284
H20 H 0.964893 0.903203 0.546819
C26 C 0.887317 0.780923 0.644391
H26A H 0.904605 0.734307 0.684848
H26B H 1.022070 0.793782 0.630184
H26C H 0.799857 0.726143 0.613740
O7 O 0.250459 1.164749 0.592920
C10 C 0.154730 0.398469 0.736741
H10A H 0.162298 0.319262 0.708900
H10B H 0.060314 0.466584 0.714947
C4 C 0.459579 0.218850 0.990738
H4 H 0.568557 0.155762 1.000123
C17 C 0.536073 1.150250 0.509597
H17 H 0.422968 1.210140 0.500163
O2 O 0.748665 0.213088 0.906832
C16 C 0.663991 1.121183 0.463403
H16 H 0.643175 1.163873 0.423645
C9 C 0.082380 0.355658 0.798374
H9A H 0.106100 0.257536 0.806041
H9B H -0.065861 0.375158 0.798101
C25 C 0.495434 0.871420 0.790510
H25A H 0.410719 0.950362 0.797705
H25B H 0.578385 0.845480 0.829772
H25C H 0.406266 0.795580 0.775193
C3 C 0.334054 0.248955 1.035370
H3 H 0.356480 0.206759 1.075222
C12 C 0.506578 0.496081 0.710439
H12A H 0.643335 0.513200 0.733177
H12B H 0.456413 0.578290 0.687895
H12C H 0.514804 0.421987 0.680575
C22 C 0.912688 1.008958 0.701291
H22A H 1.061416 0.990377 0.702140
H22B H 0.887456 1.106921 0.693581
C1 C -0.114384 0.462493 1.057595
H1A H -0.060992 0.553361 1.050704
H1B H -0.189579 0.464085 1.094020
H1C H -0.207247 0.434206 1.020612
C14 C 1.113789 0.902773 0.442729
H14A H 1.216645 0.935844 0.476303
H14B H 1.178399 0.889440 0.404666
H14C H 1.057452 0.816380 0.455254
C23 C 0.835204 0.963357 0.763357
H23A H 0.928687 0.894658 0.785095
H23B H 0.826735 1.041763 0.791605

loop_
_atom_type_symbol
_atom_type_description
_atom_type_scat_dispersion_real
_atom_type_scat_dispersion_imag
_atom_type_scat_source
C C 0.0033 0.0016 'International Tables Vol C Tables 4.2.6.8 and 6.1.1.4'
H H 0.0000 0.0000 'International Tables Vol C Tables 4.2.6.8 and 6.1.1.4'
N N 0.0061 0.0033 'International Tables Vol C Tables 4.2.6.8 and 6.1.1.4'
O O 0.0106 0.0060 'International Tables Vol C Tables 4.2.6.8 and 6.1.1.4'

loop_
_cod_changelog_entry_id
_cod_changelog_entry_author
_cod_changelog_entry_date
_cod_changelog_entry_text
1 'Merkys, Andrius' 2016-09-16T18:29:58+03:00
;
 Changed the symmetry space group from '-P 2ybc' to 'P 2yb' (Hall) to match
 the space group given in original supplementary material:

   TITL smcAOt in P2(1) 
   CELL 0.71073   6.4238   9.6564  21.1332  90.000  97.376  90.000 
   ZERR    4.00   0.0008   0.0012   0.0025   0.000   0.002   0.000 
   LATT -1 
   SYMM -X, 0.5+Y, -Z 

 Accordingly adjusted the symmetry operation list. As a result, no bumps are
 detected anymore, declared and calculated formulae match.
;
2 'Vaitkus, Antanas' 2022-09-21T15:23:00+03:00
;
 Corrected the space group number by changing it from '14' to '4'.
;
